data_2006594
loop_
_publ_author_name
'Leban, Ivan'
'Kozlev\<car, Bojan'
'Sieler, Joachim'
'\<Segedin, Primo\<z'

_publ_section_title
;
 Bis(nicotinamide-<i>N</i>)bis(salicylato-<i>O</i>,<i>O</i>')copper(II),
 the Monoclinic Form
;
_journal_issue 10
_journal_name_full 'Acta Crystallographica Section C'
_journal_page_first 1420
_journal_page_last 1422
_journal_paper_doi 10.1107/S010827019700615X
_journal_volume 53
_journal_year 1997
_chemical_formula_iupac '[Cu (C7 H5 O3)2 (C6 H6 N2 O)2]'
_chemical_formula_moiety '(Cu1 2+), (C7 H5 O3 1-)2, (C6 H6 N2 O)2'
_chemical_formula_sum 'C26 H22 Cu N4 O8'
_chemical_formula_weight 582.02
_chemical_name_systematic
;
bis(salicylato)bis(nicotinamide)copper(II)
;
_space_group_IT_number 14
_symmetry_cell_setting monoclinic
_symmetry_space_group_name_Hall '-P 2yn'
_symmetry_space_group_name_H-M 'P 1 21/n 1'
_audit_creation_method SHELXL
_cell_angle_alpha 90.00
_cell_angle_beta 99.000(10)
_cell_angle_gamma 90.00
_cell_formula_units_Z 2
_cell_length_a 10.8340(10)
_cell_length_b 9.7500(10)
_cell_length_c 12.3810(10)
_cell_measurement_reflns_used 25
_cell_measurement_temperature 293(2)
_cell_measurement_theta_max 12
_cell_measurement_theta_min 10
_cell_volume 1291.7(2)
_computing_cell_refinement 'CAD-4 Software'
_computing_data_collection 'CAD-4 Software (Enraf-Nonius, 1989)'
_computing_data_reduction 'NRCVAX (Gabe, Le Page, Charland, Lee & White, 1989)'
_computing_molecular_graphics 'ORTEPII (Johnson, 1971) and PLUTON (Spek, 1991)'
_computing_publication_material SHELXL93
_computing_structure_refinement 'SHELXL93 (Sheldrick, 1993)'
_computing_structure_solution 'SHELXS86 (Sheldrick, 1990)'
_diffrn_ambient_temperature 293(2)
_diffrn_measurement_device 'Nonius CAD-4 diffractometer'
_diffrn_measurement_method 'variable rate \q/2\q scans'
_diffrn_radiation_monochromator graphite
_diffrn_radiation_source 'fine-focus sealed tube'
_diffrn_radiation_type MoK\a
_diffrn_radiation_wavelength 0.71073
_diffrn_reflns_av_R_equivalents 0.0231
_diffrn_reflns_av_sigmaI/netI 0.0289
_diffrn_reflns_limit_h_max 8
_diffrn_reflns_limit_h_min -13
_diffrn_reflns_limit_k_max 11
_diffrn_reflns_limit_k_min -11
_diffrn_reflns_limit_l_max 15
_diffrn_reflns_limit_l_min -14
_diffrn_reflns_number 5720
_diffrn_reflns_theta_max 26.25
_diffrn_reflns_theta_min 2.32
_diffrn_standards_decay_% 2.0
_diffrn_standards_interval_time 180
_diffrn_standards_number 3
_exptl_absorpt_coefficient_mu 0.903
_exptl_absorpt_correction_type none
_exptl_crystal_colour red-violet
_exptl_crystal_density_diffrn 1.496
_exptl_crystal_density_meas 1.49(5)
_exptl_crystal_density_method 'flotation in hexane/CCl~4~'
_exptl_crystal_description plate
_exptl_crystal_F_000 598
_exptl_crystal_size_max 0.25
_exptl_crystal_size_mid 0.23
_exptl_crystal_size_min 0.12
_refine_diff_density_max 0.272
_refine_diff_density_min -0.244
_refine_ls_extinction_method none
_refine_ls_goodness_of_fit_all 1.088
_refine_ls_goodness_of_fit_obs 1.106
_refine_ls_hydrogen_treatment refall
_refine_ls_matrix_type full
_refine_ls_number_parameters 222
_refine_ls_number_reflns 2337
_refine_ls_number_restraints 0
_refine_ls_restrained_S_all 1.088
_refine_ls_restrained_S_obs 1.106
_refine_ls_R_factor_all 0.0460
_refine_ls_R_factor_obs .0365
_refine_ls_shift/esd_max 0.002
_refine_ls_shift/esd_mean 0.000
_refine_ls_structure_factor_coef Fsqd
_refine_ls_weighting_details 'w = 1/[\s^2^(Fo^2^)+(0.0183P)^2^+1.2159P] where P=(Fo^2^+2Fc^2^)/3'
_refine_ls_weighting_scheme calc
_refine_ls_wR_factor_all 0.0811
_refine_ls_wR_factor_obs .0757
_reflns_number_observed 2003
_reflns_number_total 2337
_reflns_observed_criterion >2sigma(I)
_cod_data_source_file ka1233.cif
_cod_data_source_block cryV32
_cod_depositor_comments
;
The following automatic conversions were performed:

'_refine_ls_weighting_scheme' value 'calc w =
1/[\s^2^(Fo^2^)+(0.0183P)^2^+1.2159P] where P=(Fo^2^+2Fc^2^)/3' was
changed to 'calc'. New tag '_refine_ls_weighting_details' was
created. The value of the new tag was set to 'w =
1/[\s^2^(Fo^2^)+(0.0183P)^2^+1.2159P] where P=(Fo^2^+2Fc^2^)/3'.

Automatic conversion script
Id: cif_fix_values 3143 2015-03-26 13:38:13Z robertas 
;
_cod_original_sg_symbol_H-M 'P 21/n'
_cod_original_formula_sum 'C26 H22 Cu1 N4 O8'
_cod_database_code 2006594

loop_
_symmetry_equiv_pos_as_xyz
'x, y, z'
'-x+1/2, y+1/2, -z+1/2'
'-x, -y, -z'
'x-1/2, -y-1/2, z-1/2'

loop_
_atom_site_aniso_label
_atom_site_aniso_U_11
_atom_site_aniso_U_22
_atom_site_aniso_U_33
_atom_site_aniso_U_12
_atom_site_aniso_U_13
_atom_site_aniso_U_23
Cu .0252(2) .0316(2) .0498(3) -.0076(2) .0031(2) -.0085(2)
O1 .0320(9) .0376(10) .0668(12) -.0084(7) .0087(9) -.0067(9)
O2 .0293(10) .0732(14) .0633(13) -.0015(9) -.0062(9) -.0132(11)
O3 .0565(15) .084(2) .0627(14) .0121(13) .0018(12) .0187(13)
C1 .0300(13) .0416(15) .051(2) -.0024(11) .0051(12) -.0174(13)
C2 .0299(13) .0392(14) .0448(14) -.0043(11) .0035(11) -.0034(11)
C3 .0418(15) .051(2) .0439(15) .0054(13) .0076(12) -.0005(13)
C4 .065(2) .060(2) .067(2) -.013(2) .021(2) .015(2)
C5 .047(2) .093(3) .081(2) -.032(2) .010(2) .012(2)
C6 .039(2) .112(3) .071(2) -.026(2) -.011(2) .023(2)
C7 .0342(15) .070(2) .059(2) -.0124(14) -.0018(13) .018(2)
O4 .0664(15) .0285(11) .103(2) -.0101(9) -.0182(13) -.0089(11)
N1 .0282(11) .0343(11) .0491(12) -.0046(9) .0018(9) -.0049(10)
N2 .0390(14) .0353(14) .084(2) -.0071(11) -.0165(13) -.0090(13)
C8 .0313(13) .0278(13) .0451(14) -.0019(10) .0011(11) -.0030(11)
C9 .0362(14) .0285(12) .0460(14) -.0031(10) .0012(11) -.0024(11)
C10 .046(2) .0342(15) .084(2) .0028(13) .004(2) -.017(2)
C11 .036(2) .047(2) .098(3) .0117(13) .001(2) -.014(2)
C12 .0266(14) .046(2) .072(2) -.0031(12) .0005(13) -.0125(14)
C13 .046(2) .0318(14) .055(2) -.0080(12) -.0027(13) -.0084(12)

loop_
_atom_site_label
_atom_site_fract_x
_atom_site_fract_y
_atom_site_fract_z
_atom_site_U_iso_or_equiv
_atom_site_thermal_displace_type
_atom_site_calc_flag
_atom_site_refinement_flags
_atom_site_occupancy
_atom_site_disorder_group
_atom_site_type_symbol
Cu 0 0 .5 .03582(14) Uani d S 1 . Cu
O1 -.1718(2) -.0327(2) .5160(2) .0454(5) Uani d . 1 . O
O2 -.0870(2) -.1477(2) .6634(2) .0567(5) Uani d . 1 . O
O3 -.2191(2) -.3281(3) .7476(2) .0686(7) Uani d . 1 . O
C1 -.1792(2) -.1181(3) .5926(2) .0410(6) Uani d . 1 . C
C2 -.3009(2) -.1887(3) .5925(2) .0382(6) Uani d . 1 . C
C3 -.3136(3) -.2918(3) .6677(2) .0455(6) Uani d . 1 . C
C4 -.4260(3) -.3623(4) .6614(3) .0629(9) Uani d . 1 . C
C5 -.5240(3) -.3293(4) .5827(3) .0741(11) Uani d . 1 . C
C6 -.5141(3) -.2266(5) .5084(3) .0761(12) Uani d . 1 . C
C7 -.4025(3) -.1582(4) .5129(3) .0556(8) Uani d . 1 . C
O4 -.2272(2) -.5680(2) .2826(2) .0694(7) Uani d . 1 . O
N1 .0096(2) -.1893(2) .4352(2) .0376(5) Uani d . 1 . N
N2 -.3092(2) -.3592(3) .2452(2) .0556(7) Uani d . 1 . N
C8 -.0945(2) -.2486(2) .3817(2) .0353(6) Uani d . 1 . C
C9 -.0969(2) -.3783(2) .3381(2) .0375(6) Uani d . 1 . C
C10 .0139(3) -.4515(3) .3506(3) .0554(8) Uani d . 1 . C
C11 .1216(3) -.3913(3) .4036(3) .0615(9) Uani d . 1 . C
C12 .1156(3) -.2616(3) .4449(3) .0488(7) Uani d . 1 . C
C13 -.2169(3) -.4432(3) .2852(2) .0457(7) Uani d . 1 . C
H1 -.392(3) -.093(3) .459(2) .059(9) Uiso d . 1 . H
H2 -.580(4) -.207(4) .452(3) .092(12) Uiso d . 1 . H
H3 -.604(3) -.373(3) .583(3) .075(10) Uiso d . 1 . H
H4 -.432(3) -.427(3) .712(3) .067(10) Uiso d . 1 . H
H5 -.159(3) -.271(4) .741(3) .071(12) Uiso d . 1 . H
H6 -.168(2) -.195(2) .3787(18) .031(6) Uiso d . 1 . H
H7 .016(3) -.538(3) .324(3) .069(10) Uiso d . 1 . H
H8 .198(3) -.438(3) .413(3) .072(10) Uiso d . 1 . H
H9 .184(3) -.223(3) .482(2) .049(8) Uiso d . 1 . H
H10 -.296(3) -.276(3) .243(2) .057(9) Uiso d . 1 . H
H11 -.378(3) -.389(3) .223(3) .067(11) Uiso d . 1 . H

loop_
_atom_type_symbol
_atom_type_description
_atom_type_scat_dispersion_real
_atom_type_scat_dispersion_imag
_atom_type_scat_source
C C 0.0033 0.0016 'International Tables Vol C Tables 4.2.6.8 and 6.1.1.4'
H H 0.0000 0.0000 'International Tables Vol C Tables 4.2.6.8 and 6.1.1.4'
Cu Cu 0.3201 1.2651 'International Tables Vol C Tables 4.2.6.8 and 6.1.1.4'
N N 0.0061 0.0033 'International Tables Vol C Tables 4.2.6.8 and 6.1.1.4'
O O 0.0106 0.0060 'International Tables Vol C Tables 4.2.6.8 and 6.1.1.4'

loop_
_geom_angle_atom_site_label_1
_geom_angle_atom_site_label_2
_geom_angle_atom_site_label_3
_geom_angle_site_symmetry_1
_geom_angle_site_symmetry_3
_geom_angle
_geom_angle_publ_flag
O1 Cu O1 . 3_556 180.0 ?
O1 Cu N1 . 3_556 89.99(8) ?
O1 Cu N1 3_556 3_556 90.01(8) ?
O1 Cu N1 . . 90.01(8) yes
O1 Cu N1 3_556 . 89.99(8) ?
N1 Cu N1 3_556 . 180.0 ?
O1 Cu O2 . 3_556 127.28(7) ?
O1 Cu O2 3_556 3_556 52.72(7) ?
N1 Cu O2 3_556 3_556 81.91(7) ?
N1 Cu O2 . 3_556 98.09(7) ?
O1 Cu O2 . . 52.72(7) yes
O1 Cu O2 3_556 . 127.28(7) ?
N1 Cu O2 3_556 . 98.09(7) ?
N1 Cu O2 . . 81.91(7) yes
O2 Cu O2 3_556 . 180.0 ?
C1 O1 Cu . . 111.0(2) ?
C1 O2 Cu . . 72.2(2) ?
O2 C1 O1 . . 122.3(2) yes
O2 C1 C2 . . 120.2(3) yes
O1 C1 C2 . . 117.4(2) yes
C7 C2 C3 . . 118.7(2) ?
C7 C2 C1 . . 120.3(2) yes
C3 C2 C1 . . 120.9(2) yes
O3 C3 C4 . . 117.8(3) yes
O3 C3 C2 . . 122.4(3) yes
C4 C3 C2 . . 119.8(3) ?
C5 C4 C3 . . 120.1(3) ?
C4 C5 C6 . . 121.1(3) ?
C7 C6 C5 . . 119.1(3) ?
C6 C7 C2 . . 121.3(3) ?
C12 N1 C8 . . 117.4(2) ?
C12 N1 Cu . . 122.9(2) ?
C8 N1 Cu . . 119.7(2) ?
N1 C8 C9 . . 123.5(2) ?
C8 C9 C10 . . 117.9(2) ?
C8 C9 C13 . . 121.4(2) yes
C10 C9 C13 . . 120.6(2) yes
C11 C10 C9 . . 119.3(3) ?
C12 C11 C10 . . 119.0(3) ?
N1 C12 C11 . . 122.9(3) ?
O4 C13 N2 . . 122.9(3) yes
O4 C13 C9 . . 120.1(3) yes
N2 C13 C9 . . 117.0(2) yes

loop_
_geom_bond_atom_site_label_1
_geom_bond_atom_site_label_2
_geom_bond_site_symmetry_2
_geom_bond_distance
_geom_bond_publ_flag
Cu O1 . 1.928(2) yes
Cu O1 3_556 1.928(2) ?
Cu N1 3_556 2.022(2) ?
Cu N1 . 2.022(2) yes
Cu O2 3_556 2.766(2) ?
Cu O2 . 2.766(2) yes
O1 C1 . 1.275(3) yes
O2 C1 . 1.255(3) yes
O3 C3 . 1.354(3) yes
C1 C2 . 1.487(3) yes
C2 C7 . 1.390(4) ?
C2 C3 . 1.391(4) ?
C3 C4 . 1.390(4) ?
C4 C5 . 1.363(5) ?
C5 C6 . 1.376(5) ?
C6 C7 . 1.374(4) ?
O4 C13 . 1.222(3) yes
N1 C12 . 1.337(3) ?
N1 C8 . 1.346(3) ?
N2 C13 . 1.327(4) yes
C8 C9 . 1.374(3) ?
C9 C10 . 1.384(4) ?
C9 C13 . 1.500(3) yes
C10 C11 . 1.378(4) ?
C11 C12 . 1.369(4) ?

loop_
_geom_torsion_atom_site_label_1
_geom_torsion_atom_site_label_2
_geom_torsion_atom_site_label_3
_geom_torsion_atom_site_label_4
_geom_torsion_site_symmetry_1
_geom_torsion
O1 Cu O1 C1 3_556 -50.0(18)
N1 Cu O1 C1 3_556 -108.0(2)
N1 Cu O1 C1 . 72.0(2)
O2 Cu O1 C1 3_556 172.21(15)
O2 Cu O1 C1 . -7.79(15)
O1 Cu O2 C1 . 7.76(15)
O1 Cu O2 C1 3_556 -172.24(15)
N1 Cu O2 C1 3_556 91.5(2)
N1 Cu O2 C1 . -88.5(2)
O2 Cu O2 C1 3_556 135.40(10)
Cu O2 C1 O1 . -11.1(2)
Cu O2 C1 C2 . 165.6(2)
Cu O1 C1 O2 . 16.3(3)
Cu O1 C1 C2 . -160.5(2)
O2 C1 C2 C7 . -178.7(3)
O1 C1 C2 C7 . -1.8(4)
O2 C1 C2 C3 . -2.4(4)
O1 C1 C2 C3 . 174.5(2)
C7 C2 C3 O3 . 179.8(3)
C1 C2 C3 O3 . 3.5(4)
C7 C2 C3 C4 . 0.5(4)
C1 C2 C3 C4 . -175.8(3)
O3 C3 C4 C5 . 179.8(3)
C2 C3 C4 C5 . -0.9(5)
C3 C4 C5 C6 . 0.0(6)
C4 C5 C6 C7 . 1.2(7)
C5 C6 C7 C2 . -1.5(6)
C3 C2 C7 C6 . 0.7(5)
C1 C2 C7 C6 . 177.1(3)
O1 Cu N1 C12 . -150.7(2)
O1 Cu N1 C12 3_556 29.3(2)
N1 Cu N1 C12 3_556 -53.1(2)
O2 Cu N1 C12 3_556 81.5(2)
O2 Cu N1 C12 . -98.5(2)
O1 Cu N1 C8 . 27.8(2)
O1 Cu N1 C8 3_556 -152.2(2)
N1 Cu N1 C8 3_556 125.4(3)
O2 Cu N1 C8 3_556 -100.0(2)
O2 Cu N1 C8 . 80.0(2)
C12 N1 C8 C9 . 0.6(4)
Cu N1 C8 C9 . -178.0(2)
N1 C8 C9 C10 . 0.2(4)
N1 C8 C9 C13 . 176.2(2)
C8 C9 C10 C11 . -1.3(5)
C13 C9 C10 C11 . -177.3(3)
C9 C10 C11 C12 . 1.6(5)
C8 N1 C12 C11 . -0.3(4)
Cu N1 C12 C11 . 178.2(3)
C10 C11 C12 N1 . -0.7(5)
C8 C9 C13 O4 . -153.7(3)
C10 C9 C13 O4 . 22.1(4)
C8 C9 C13 N2 . 24.6(4)
C10 C9 C13 N2 . -159.5(3)
O1 Cu N1 C12 . -150.7(2)
O1 Cu N1 C8 . 27.8(2)
O2 Cu N1 C12 . -98.5(2)
O2 Cu N1 C8 . 80.0(2)
O1 C1 C2 C7 . -1.8(4)
O2 C1 C2 C3 . -2.4(4)
C1 C2 C3 O3 . 3.5(4)
